data_1529570
loop_
_publ_author_name
'Attfield, J.P.'

_publ_section_title
;
 The structures of the solid solutions formed in the system (Crx Fe1-x) V
 O4
;
_journal_name_full 'Journal of Solid State Chemistry'
_journal_page_first 58
_journal_page_last 63
_journal_volume 67
_journal_year 1987
_chemical_formula_sum 'Cr0.2 Fe0.8 O4 V'
_chemical_name_systematic 'Cr.2 Fe.8 V O4'
_space_group_IT_number 12
_symmetry_space_group_name_Hall '-C 2y'
_symmetry_space_group_name_H-M 'C 1 2/m 1'
_cell_angle_alpha 90
_cell_angle_beta 107.58
_cell_angle_gamma 90
_cell_formula_units_Z 8
_cell_length_a 9.902
_cell_length_b 8.969
_cell_length_c 6.848
_cell_volume 579.774
_citation_journal_id_ASTM JSSCBI
_cod_data_source_file Attfield_JSSCBI_1987_1394.cif
_cod_data_source_block Cr0.2Fe0.8O4V1
_cod_original_cell_volume 579.7737
_cod_original_formula_sum 'Cr0.2 Fe0.8 O4 V1'
_cod_database_code 1529570

loop_
_symmetry_equiv_pos_as_xyz
x,y,z
-x,y,-z
-x,-y,-z
x,-y,z
x+1/2,y+1/2,z
-x+1/2,y+1/2,-z
-x+1/2,-y+1/2,-z
x+1/2,-y+1/2,z

loop_
_atom_site_label
_atom_site_type_symbol
_atom_site_fract_x
_atom_site_fract_y
_atom_site_fract_z
_atom_site_occupancy
_atom_site_U_iso_or_equiv
O5 O-2 0.3636 0.1563 0.4743 1 0.0
O2 O-2 0.2019 0 0.1426 1 0.0
V1 V+5 0 0.25012 0 1 0.0
Fe2 Fe+3 0.79631 0 0.13681 0.8 0.0
V2 V+5 0.27147 0 0.40146 1 0.0
Cr2 Cr+3 0.79631 0 0.13681 0.2 0.0
O3 O-2 0.1419 0.3536 0.1093 1 0.0
Fe1 Fe+3 0 0.1855 0.5 0.8 0.0
O1 O-2 0.3596 0.5 0.4573 1 0.0
Cr1 Cr+3 0 0.1855 0.5 0.2 0.0
O4 O-2 0.4544 0.346 0.2019 1 0.0
